data_2224587
loop_
_publ_author_name
'Miao, Jian-Ying'

_publ_section_title
;
 Bis[2-(cyclohexyliminomethyl)-5-methoxyphenolato]copper(II)
;
_journal_coeditor_code CI2979
_journal_issue 1
_journal_name_full 'Acta Crystallographica Section E'
_journal_page_first m14
_journal_paper_doi 10.1107/S1600536809051629
_journal_volume 66
_journal_year 2010
_chemical_formula_iupac '[Cu (C14 H18 N O2)2]'
_chemical_formula_moiety 'C28 H36 Cu N2 O4'
_chemical_formula_sum 'C28 H36 Cu N2 O4'
_chemical_formula_weight 528.13
_chemical_name_systematic
;
Bis[2-(cyclohexyliminomethyl)-5-methoxyphenolato]copper(II)
;
_space_group_IT_number 14
_symmetry_cell_setting monoclinic
_symmetry_space_group_name_Hall '-P 2ybc'
_symmetry_space_group_name_H-M 'P 1 21/c 1'
_atom_sites_solution_hydrogens geom
_atom_sites_solution_primary direct
_atom_sites_solution_secondary difmap
_audit_creation_method SHELXL-97
_cell_angle_alpha 90.00
_cell_angle_beta 99.138(2)
_cell_angle_gamma 90.00
_cell_formula_units_Z 2
_cell_length_a 6.4557(10)
_cell_length_b 11.5170(17)
_cell_length_c 17.074(3)
_cell_measurement_reflns_used 2706
_cell_measurement_temperature 298(2)
_cell_measurement_theta_max 28.7
_cell_measurement_theta_min 2.4
_cell_volume 1253.3(3)
_computing_cell_refinement 'SAINT (Bruker, 1998)'
_computing_data_collection 'SMART (Bruker, 1998)'
_computing_data_reduction 'SAINT (Bruker, 1998)'
_computing_molecular_graphics 'SHELXTL (Sheldrick, 2008)'
_computing_publication_material 'SHELXTL (Sheldrick, 2008)'
_computing_structure_refinement 'SHELXL97 (Sheldrick, 2008)'
_computing_structure_solution 'SHELXS97 (Sheldrick, 2008)'
_diffrn_ambient_temperature 298(2)
_diffrn_measured_fraction_theta_full 0.995
_diffrn_measured_fraction_theta_max 0.995
_diffrn_measurement_device_type 'Bruker SMART CCD area-detector'
_diffrn_measurement_method '\w scans'
_diffrn_radiation_monochromator graphite
_diffrn_radiation_source 'fine-focus sealed tube'
_diffrn_radiation_type MoK\a
_diffrn_radiation_wavelength 0.71073
_diffrn_reflns_av_R_equivalents 0.0213
_diffrn_reflns_av_sigmaI/netI 0.0274
_diffrn_reflns_limit_h_max 8
_diffrn_reflns_limit_h_min -6
_diffrn_reflns_limit_k_max 14
_diffrn_reflns_limit_k_min -14
_diffrn_reflns_limit_l_max 21
_diffrn_reflns_limit_l_min -17
_diffrn_reflns_number 6860
_diffrn_reflns_theta_full 27.00
_diffrn_reflns_theta_max 27.00
_diffrn_reflns_theta_min 2.14
_diffrn_standards_number 0
_exptl_absorpt_coefficient_mu 0.909
_exptl_absorpt_correction_T_max 0.8392
_exptl_absorpt_correction_T_min 0.8183
_exptl_absorpt_correction_type multi-scan
_exptl_absorpt_process_details '(SADABS; Sheldrick, 1996)'
_exptl_crystal_colour blue
_exptl_crystal_density_diffrn 1.399
_exptl_crystal_density_method 'not measured'
_exptl_crystal_description Block
_exptl_crystal_F_000 558
_exptl_crystal_size_max 0.23
_exptl_crystal_size_mid 0.20
_exptl_crystal_size_min 0.20
_refine_diff_density_max 0.283
_refine_diff_density_min -0.247
_refine_ls_extinction_method none
_refine_ls_goodness_of_fit_ref 1.035
_refine_ls_hydrogen_treatment constr
_refine_ls_matrix_type full
_refine_ls_number_parameters 161
_refine_ls_number_reflns 2727
_refine_ls_number_restraints 0
_refine_ls_restrained_S_all 1.035
_refine_ls_R_factor_all 0.0391
_refine_ls_R_factor_gt 0.0296
_refine_ls_shift/su_max 0.001
_refine_ls_shift/su_mean <0.001
_refine_ls_structure_factor_coef Fsqd
_refine_ls_weighting_details 'calc w=1/[\s^2^(Fo^2^)+(0.0393P)^2^+0.3443P] where P=(Fo^2^+2Fc^2^)/3'
_refine_ls_weighting_scheme calc
_refine_ls_wR_factor_gt 0.0752
_refine_ls_wR_factor_ref 0.0802
_reflns_number_gt 2232
_reflns_number_total 2727
_reflns_threshold_expression I>2\s(I)
_cod_data_source_file ci2979.cif
_cod_data_source_block I
_cod_depositor_comments
;
The following automatic conversions were performed:
'_symmetry_cell_setting' value 'Monoclinic' changed to 'monoclinic'
according to '/home/saulius/struct/CIF-dictionaries/cif_core.dic'
dictionary named 'cif_core.dic' version 2.4.1 from 2010-06-29.

Automatic conversion script
Id: cif_fix_enum 1527 2010-12-29 10:47:43Z saulius 

The following automatic conversions were performed:

'_symmetry_cell_setting' value 'Monoclinic' changed to 'monoclinic'
according to /home/saulius/struct/CIF-dictionaries/cif_core.dic
dictionary named 'cif_core.dic' version 2.4.1 from 2010-06-29.

Automatic conversion script
Id: cif_fix_values 1715 2011-07-08 13:25:40Z adriana 
;
_cod_original_cell_volume 1253.4(3)
_cod_original_sg_symbol_H-M 'P 21/c'
_cod_database_code 2224587
_cod_database_fobs_code 2224587

loop_
_symmetry_equiv_pos_as_xyz
'x, y, z'
'-x, y+1/2, -z+1/2'
'-x, -y, -z'
'x, -y-1/2, z-1/2'

loop_
_atom_site_type_symbol
_atom_site_label
_atom_site_fract_x
_atom_site_fract_y
_atom_site_fract_z
_atom_site_U_iso_or_equiv
_atom_site_adp_type
_atom_site_calc_flag
_atom_site_refinement_flags
_atom_site_occupancy
_atom_site_disorder_assembly
_atom_site_disorder_group
Cu Cu1 0.0000 0.0000 0.0000 0.02741(11) Uani d S 1 . .
N N1 0.2825(2) -0.05099(13) 0.05759(8) 0.0279(3) Uani d . 1 . .
O O1 -0.02292(18) 0.11030(12) 0.08083(8) 0.0369(3) Uani d . 1 . .
O O2 0.2183(2) 0.44832(13) 0.22866(8) 0.0435(3) Uani d . 1 . .
C C1 0.3444(3) 0.13149(15) 0.12935(10) 0.0293(4) Uani d . 1 . .
C C2 0.1333(3) 0.17066(15) 0.11880(10) 0.0290(4) Uani d . 1 . .
C C3 0.0893(3) 0.27716(16) 0.15350(11) 0.0324(4) Uani d . 1 . .
H H3 -0.0488 0.3025 0.1492 0.039 Uiso calc R 1 . .
C C4 0.2490(3) 0.34426(15) 0.19372(10) 0.0321(4) Uani d . 1 . .
C C5 0.4579(3) 0.30770(17) 0.20160(12) 0.0377(4) Uani d . 1 . .
H H5 0.5654 0.3543 0.2271 0.045 Uiso calc R 1 . .
C C6 0.5013(3) 0.20248(16) 0.17120(11) 0.0350(4) Uani d . 1 . .
H H6 0.6396 0.1769 0.1784 0.042 Uiso calc R 1 . .
C C7 0.4013(3) 0.01873(15) 0.10362(11) 0.0314(4) Uani d . 1 . .
H H7 0.5373 -0.0064 0.1220 0.038 Uiso calc R 1 . .
C C8 0.3570(3) -0.17037(15) 0.04404(11) 0.0292(4) Uani d . 1 . .
H H8 0.3409 -0.1818 -0.0135 0.035 Uiso calc R 1 . .
C C9 0.5849(3) -0.19822(16) 0.07803(12) 0.0344(4) Uani d . 1 . .
H H9A 0.6775 -0.1459 0.0555 0.041 Uiso calc R 1 . .
H H9B 0.6075 -0.1871 0.1351 0.041 Uiso calc R 1 . .
C C10 0.6355(3) -0.32350(17) 0.05889(14) 0.0425(5) Uani d . 1 . .
H H10A 0.7792 -0.3409 0.0820 0.051 Uiso calc R 1 . .
H H10B 0.6229 -0.3327 0.0019 0.051 Uiso calc R 1 . .
C C11 0.4882(3) -0.40877(17) 0.09089(14) 0.0448(5) Uani d . 1 . .
H H11A 0.5208 -0.4873 0.0763 0.054 Uiso calc R 1 . .
H H11B 0.5082 -0.4041 0.1483 0.054 Uiso calc R 1 . .
C C12 0.2621(3) -0.38098(17) 0.05739(14) 0.0455(5) Uani d . 1 . .
H H12A 0.1699 -0.4333 0.0801 0.055 Uiso calc R 1 . .
H H12B 0.2392 -0.3927 0.0004 0.055 Uiso calc R 1 . .
C C13 0.2090(3) -0.25579(16) 0.07562(13) 0.0389(4) Uani d . 1 . .
H H13A 0.2194 -0.2461 0.1325 0.047 Uiso calc R 1 . .
H H13B 0.0656 -0.2391 0.0517 0.047 Uiso calc R 1 . .
C C14 0.0085(4) 0.48443(19) 0.23134(17) 0.0591(7) Uani d . 1 . .
H H14A -0.0676 0.4892 0.1784 0.089 Uiso calc R 1 . .
H H14B 0.0100 0.5592 0.2562 0.089 Uiso calc R 1 . .
H H14C -0.0583 0.4292 0.2612 0.089 Uiso calc R 1 . .

loop_
_atom_site_aniso_label
_atom_site_aniso_U_11
_atom_site_aniso_U_22
_atom_site_aniso_U_33
_atom_site_aniso_U_12
_atom_site_aniso_U_13
_atom_site_aniso_U_23
Cu1 0.02394(16) 0.02709(17) 0.02975(17) 0.00081(12) -0.00020(11) -0.00354(12)
N1 0.0262(7) 0.0262(7) 0.0306(8) 0.0021(6) 0.0025(6) 0.0001(6)
O1 0.0262(6) 0.0415(7) 0.0409(7) 0.0005(5) -0.0011(5) -0.0141(6)
O2 0.0426(8) 0.0368(8) 0.0501(8) -0.0028(6) 0.0043(6) -0.0145(7)
C1 0.0277(9) 0.0301(9) 0.0289(9) -0.0006(7) 0.0011(7) -0.0003(7)
C2 0.0281(9) 0.0321(9) 0.0260(8) -0.0018(7) 0.0018(7) 0.0001(7)
C3 0.0274(9) 0.0356(10) 0.0335(9) 0.0023(7) 0.0024(7) -0.0039(8)
C4 0.0396(10) 0.0278(9) 0.0287(9) -0.0018(8) 0.0045(8) -0.0017(7)
C5 0.0327(10) 0.0374(11) 0.0412(11) -0.0090(8) -0.0001(8) -0.0053(9)
C6 0.0269(9) 0.0371(10) 0.0393(10) -0.0012(8) 0.0005(7) -0.0015(8)
C7 0.0251(9) 0.0355(10) 0.0325(9) 0.0015(7) 0.0014(7) 0.0025(7)
C8 0.0275(9) 0.0278(9) 0.0322(9) 0.0027(7) 0.0040(7) 0.0009(7)
C9 0.0280(9) 0.0311(10) 0.0439(11) 0.0013(7) 0.0047(8) 0.0026(8)
C10 0.0333(10) 0.0361(11) 0.0592(13) 0.0076(8) 0.0107(9) 0.0050(9)
C11 0.0474(12) 0.0291(10) 0.0588(13) 0.0049(9) 0.0115(10) 0.0069(9)
C12 0.0433(11) 0.0317(10) 0.0634(14) -0.0039(9) 0.0143(10) 0.0029(10)
C13 0.0297(9) 0.0347(10) 0.0537(12) -0.0009(8) 0.0111(8) 0.0024(9)
C14 0.0502(13) 0.0549(15) 0.0724(17) 0.0048(11) 0.0106(12) -0.0306(12)

loop_
_atom_type_symbol
_atom_type_description
_atom_type_scat_dispersion_real
_atom_type_scat_dispersion_imag
_atom_type_scat_source
C C 0.0033 0.0016 'International Tables Vol C Tables 4.2.6.8 and 6.1.1.4'
H H 0.0000 0.0000 'International Tables Vol C Tables 4.2.6.8 and 6.1.1.4'
N N 0.0061 0.0033 'International Tables Vol C Tables 4.2.6.8 and 6.1.1.4'
O O 0.0106 0.0060 'International Tables Vol C Tables 4.2.6.8 and 6.1.1.4'
Cu Cu 0.3201 1.2651 'International Tables Vol C Tables 4.2.6.8 and 6.1.1.4'

loop_
_geom_angle_atom_site_label_1
_geom_angle_atom_site_label_2
_geom_angle_atom_site_label_3
_geom_angle_site_symmetry_1
_geom_angle_site_symmetry_3
_geom_angle
_geom_angle_publ_flag
O1 Cu1 O1 3 . 180.00(10) ?
O1 Cu1 N1 3 3 90.53(5) ?
O1 Cu1 N1 . 3 89.47(5) ?
O1 Cu1 N1 3 . 89.47(5) ?
O1 Cu1 N1 . . 90.53(5) ?
N1 Cu1 N1 3 . 180.00(11) ?
C7 N1 C8 . . 119.69(15) ?
C7 N1 Cu1 . . 121.37(12) ?
C8 N1 Cu1 . . 118.90(11) ?
C2 O1 Cu1 . . 124.93(11) ?
C4 O2 C14 . . 118.32(15) ?
C6 C1 C2 . . 118.65(16) ?
C6 C1 C7 . . 118.84(16) ?
C2 C1 C7 . . 122.36(16) ?
O1 C2 C3 . . 118.64(15) ?
O1 C2 C1 . . 122.87(16) ?
C3 C2 C1 . . 118.44(16) ?
C4 C3 C2 . . 120.76(16) ?
C4 C3 H3 . . 119.6 ?
C2 C3 H3 . . 119.6 ?
O2 C4 C3 . . 124.00(17) ?
O2 C4 C5 . . 115.23(16) ?
C3 C4 C5 . . 120.77(17) ?
C6 C5 C4 . . 118.93(17) ?
C6 C5 H5 . . 120.5 ?
C4 C5 H5 . . 120.5 ?
C5 C6 C1 . . 122.33(17) ?
C5 C6 H6 . . 118.8 ?
C1 C6 H6 . . 118.8 ?
N1 C7 C1 . . 126.40(17) ?
N1 C7 H7 . . 116.8 ?
C1 C7 H7 . . 116.8 ?
N1 C8 C9 . . 116.81(14) ?
N1 C8 C13 . . 107.74(13) ?
C9 C8 C13 . . 110.43(15) ?
N1 C8 H8 . . 107.1 ?
C9 C8 H8 . . 107.1 ?
C13 C8 H8 . . 107.1 ?
C10 C9 C8 . . 110.06(15) ?
C10 C9 H9A . . 109.6 ?
C8 C9 H9A . . 109.6 ?
C10 C9 H9B . . 109.6 ?
C8 C9 H9B . . 109.6 ?
H9A C9 H9B . . 108.2 ?
C9 C10 C11 . . 111.40(16) ?
C9 C10 H10A . . 109.3 ?
C11 C10 H10A . . 109.3 ?
C9 C10 H10B . . 109.3 ?
C11 C10 H10B . . 109.3 ?
H10A C10 H10B . . 108.0 ?
C12 C11 C10 . . 110.27(17) ?
C12 C11 H11A . . 109.6 ?
C10 C11 H11A . . 109.6 ?
C12 C11 H11B . . 109.6 ?
C10 C11 H11B . . 109.6 ?
H11A C11 H11B . . 108.1 ?
C11 C12 C13 . . 110.90(17) ?
C11 C12 H12A . . 109.5 ?
C13 C12 H12A . . 109.5 ?
C11 C12 H12B . . 109.5 ?
C13 C12 H12B . . 109.5 ?
H12A C12 H12B . . 108.0 ?
C12 C13 C8 . . 111.31(15) ?
C12 C13 H13A . . 109.4 ?
C8 C13 H13A . . 109.4 ?
C12 C13 H13B . . 109.4 ?
C8 C13 H13B . . 109.4 ?
H13A C13 H13B . . 108.0 ?
O2 C14 H14A . . 109.5 ?
O2 C14 H14B . . 109.5 ?
H14A C14 H14B . . 109.5 ?
O2 C14 H14C . . 109.5 ?
H14A C14 H14C . . 109.5 ?
H14B C14 H14C . . 109.5 ?

loop_
_geom_bond_atom_site_label_1
_geom_bond_atom_site_label_2
_geom_bond_site_symmetry_2
_geom_bond_distance
_geom_bond_publ_flag
Cu1 O1 3 1.8987(12) ?
Cu1 O1 . 1.8987(12) ?
Cu1 N1 3 2.0169(14) ?
Cu1 N1 . 2.0169(14) ?
N1 C7 . 1.288(2) ?
N1 C8 . 1.487(2) ?
O1 C2 . 1.309(2) ?
O2 C4 . 1.367(2) ?
O2 C14 . 1.424(3) ?
C1 C6 . 1.406(2) ?
C1 C2 . 1.420(2) ?
C1 C7 . 1.437(2) ?
C2 C3 . 1.411(2) ?
C3 C4 . 1.381(2) ?
C3 H3 . 0.93 ?
C4 C5 . 1.399(3) ?
C5 C6 . 1.365(3) ?
C5 H5 . 0.93 ?
C6 H6 . 0.93 ?
C7 H7 . 0.93 ?
C8 C9 . 1.527(2) ?
C8 C13 . 1.528(2) ?
C8 H8 . 0.98 ?
C9 C10 . 1.526(3) ?
C9 H9A . 0.97 ?
C9 H9B . 0.97 ?
C10 C11 . 1.527(3) ?
C10 H10A . 0.97 ?
C10 H10B . 0.97 ?
C11 C12 . 1.515(3) ?
C11 H11A . 0.97 ?
C11 H11B . 0.97 ?
C12 C13 . 1.525(3) ?
C12 H12A . 0.97 ?
C12 H12B . 0.97 ?
C13 H13A . 0.97 ?
C13 H13B . 0.97 ?
C14 H14A . 0.96 ?
C14 H14B . 0.96 ?
C14 H14C . 0.96 ?
